data_7228599
loop_
_publ_author_name
'Zhang, Fan'
'Baudron, St\'ephane'
'Hosseini, Mir Wais'

_publ_section_title
;
 Solvent and anion effects on the organization of a luminescent [2+2]
 BODIPY/Ag(I) metallamacrocycle in the crystalline state
;
_journal_name_full CrystEngComm
_journal_paper_doi 10.1039/C7CE00997F
_journal_year 2017
_chemical_formula_sum 'C170 H158 Ag4 As4 B4 Cl6 F32 N16 O8'
_chemical_formula_weight 4148.21
_space_group_crystal_system triclinic
_space_group_IT_number 2
_space_group_name_Hall '-P 1'
_space_group_name_H-M_alt 'P -1'
_symmetry_space_group_name_Hall '-P 1'
_symmetry_space_group_name_H-M 'P -1'
_atom_sites_solution_hydrogens geom
_audit_creation_method SHELXL-2016/6
_audit_update_record
;
2017-04-12 deposited with the CCDC.
2017-06-28 downloaded from the CCDC.
;
_cell_angle_alpha 90.384(2)
_cell_angle_beta 91.008(2)
_cell_angle_gamma 103.876(2)
_cell_formula_units_Z 1
_cell_length_a 12.7233(5)
_cell_length_b 14.9725(6)
_cell_length_c 23.8231(10)
_cell_measurement_reflns_used 9866
_cell_measurement_temperature 173(2)
_cell_measurement_theta_max 21.97
_cell_measurement_theta_min 2.35
_cell_volume 4404.9(3)
_computing_cell_refinement 'Bruker SAINT'
_computing_data_collection 'Bruker APEX2'
_computing_data_reduction 'Bruker SAINT'
_computing_molecular_graphics 'Bruker SHELXTL'
_computing_publication_material 'Bruker SHELXTL'
_computing_structure_refinement 'SHELXL-2014 (Sheldrick 2014)'
_computing_structure_solution 'SHELXS-97 (Sheldrick 2008)'
_diffrn_ambient_temperature 173(2)
_diffrn_measured_fraction_theta_full 0.962
_diffrn_measured_fraction_theta_max 0.913
_diffrn_measurement_device_type 'Bruker APEX-II CCD'
_diffrn_measurement_method '\f and \w scans'
_diffrn_radiation_type MoK\a
_diffrn_radiation_wavelength 0.71073
_diffrn_reflns_av_R_equivalents 0.0608
_diffrn_reflns_av_unetI/netI 0.0750
_diffrn_reflns_Laue_measured_fraction_full 0.962
_diffrn_reflns_Laue_measured_fraction_max 0.913
_diffrn_reflns_limit_h_max 17
_diffrn_reflns_limit_h_min -17
_diffrn_reflns_limit_k_max 21
_diffrn_reflns_limit_k_min -19
_diffrn_reflns_limit_l_max 33
_diffrn_reflns_limit_l_min -33
_diffrn_reflns_number 99759
_diffrn_reflns_point_group_measured_fraction_full 0.962
_diffrn_reflns_point_group_measured_fraction_max 0.913
_diffrn_reflns_theta_full 25.242
_diffrn_reflns_theta_max 30.186
_diffrn_reflns_theta_min 1.633
_exptl_absorpt_coefficient_mu 1.369
_exptl_absorpt_correction_T_max 0.946
_exptl_absorpt_correction_T_min 0.921
_exptl_absorpt_correction_type multi-scan
_exptl_absorpt_process_details sadabs
_exptl_crystal_colour dark-purple
_exptl_crystal_density_diffrn 1.564
_exptl_crystal_density_meas ?
_exptl_crystal_description plate
_exptl_crystal_F_000 2084
_exptl_crystal_size_max 0.060
_exptl_crystal_size_mid 0.060
_exptl_crystal_size_min 0.040
_refine_diff_density_max 3.227
_refine_diff_density_min -1.348
_refine_diff_density_rms 0.129
_refine_ls_extinction_method none
_refine_ls_goodness_of_fit_ref 1.037
_refine_ls_hydrogen_treatment constr
_refine_ls_matrix_type full
_refine_ls_number_parameters 1113
_refine_ls_number_reflns 23829
_refine_ls_number_restraints 0
_refine_ls_restrained_S_all 1.037
_refine_ls_R_factor_all 0.1700
_refine_ls_R_factor_gt 0.0862
_refine_ls_shift/su_max 0.001
_refine_ls_shift/su_mean 0.000
_refine_ls_structure_factor_coef Fsqd
_refine_ls_weighting_details 'w=1/[\s^2^(Fo^2^)+(0.1325P)^2^+8.9574P] where P=(Fo^2^+2Fc^2^)/3'
_refine_ls_weighting_scheme calc
_refine_ls_wR_factor_gt 0.2291
_refine_ls_wR_factor_ref 0.2786
_reflns_Friedel_coverage 0.000
_reflns_number_gt 11955
_reflns_number_total 23829
_reflns_threshold_expression 'I > 2\s(I)'
_cod_data_source_file c7ce00997f2.cif
_cod_data_source_block compound6
_cod_depositor_comments
;
The following automatic conversions were performed:

'_exptl_crystal_density_meas' value 'not measured' was changed to '?'
- the value is perceived as not measured.

Automatic conversion script
Id: cif_fix_values 4973 2017-02-22 13:04:09Z antanas 
;
_cod_database_code 7228599
_shelx_shelxl_version_number 2016/6
_shelx_space_group_comment
;
The symmetry employed for this shelxl refinement is uniquely defined
by the following loop, which should always be used as a source of
symmetry information in preference to the above space-group names.
They are only intended as comments.
;
_shelx_estimated_absorpt_t_min 0.922
_shelx_estimated_absorpt_t_max 0.947

loop_
_space_group_symop_operation_xyz
'x, y, z'
'-x, -y, -z'

loop_
_atom_site_label
_atom_site_type_symbol
_atom_site_fract_x
_atom_site_fract_y
_atom_site_fract_z
_atom_site_U_iso_or_equiv
_atom_site_adp_type
_atom_site_occupancy
_atom_site_site_symmetry_order
_atom_site_calc_flag
_atom_site_refinement_flags_posn
_atom_site_refinement_flags_adp
C1 C 0.5845(4) 0.6859(4) 0.5824(2) 0.0325(11) Uani 1 1 d . .
C2 C 0.5561(4) 0.6790(4) 0.6393(2) 0.0381(12) Uani 1 1 d . .
H2 H 0.602502 0.701480 0.669510 0.046 Uiso 1 1 calc R U
C3 C 0.4494(5) 0.6341(4) 0.6432(2) 0.0376(12) Uani 1 1 d . .
C4 C 0.4103(4) 0.6113(4) 0.5869(2) 0.0317(11) Uani 1 1 d . .
C5 C 0.3096(4) 0.5640(4) 0.5655(2) 0.0292(11) Uani 1 1 d . .
C6 C 0.2958(4) 0.5411(4) 0.5080(2) 0.0291(11) Uani 1 1 d . .
C7 C 0.2075(4) 0.4837(4) 0.4774(2) 0.0329(11) Uani 1 1 d . .
C8 C 0.2403(4) 0.4849(4) 0.4228(2) 0.0375(12) Uani 1 1 d . .
H8 H 0.199967 0.452400 0.393043 0.045 Uiso 1 1 calc R U
C9 C 0.3440(4) 0.5427(4) 0.4190(2) 0.0318(11) Uani 1 1 d . .
C10 C 0.3903(5) 0.6109(5) 0.6967(2) 0.0484(15) Uani 1 1 d . .
H10A H 0.433604 0.642927 0.727361 0.073 Uiso 1 1 calc R U
H10B H 0.376451 0.545760 0.702662 0.073 Uiso 1 1 calc R U
H10C H 0.322897 0.628916 0.694516 0.073 Uiso 1 1 calc R U
C11 C 0.1043(5) 0.4278(4) 0.4990(3) 0.0449(14) Uani 1 1 d . .
H11A H 0.060376 0.396856 0.468193 0.067 Uiso 1 1 calc R U
H11B H 0.066612 0.467181 0.517908 0.067 Uiso 1 1 calc R U
H11C H 0.119101 0.383146 0.524749 0.067 Uiso 1 1 calc R U
C12 C 0.6851(4) 0.7306(4) 0.5570(2) 0.0370(12) Uani 1 1 d . .
H12 H 0.687603 0.733075 0.518001 0.044 Uiso 1 1 calc R U
C13 C 0.7746(4) 0.7686(4) 0.5865(2) 0.0373(12) Uani 1 1 d . .
H13 H 0.769564 0.763497 0.625298 0.045 Uiso 1 1 calc R U
C14 C 0.8796(4) 0.8173(4) 0.5654(2) 0.0357(12) Uani 1 1 d . .
C15 C 0.9016(5) 0.8310(4) 0.5080(3) 0.0420(13) Uani 1 1 d . .
H15 H 0.848496 0.806029 0.481157 0.050 Uiso 1 1 calc R U
C16 C 1.0023(5) 0.8815(4) 0.4911(2) 0.0396(13) Uani 1 1 d . .
H16 H 1.016863 0.890113 0.453148 0.048 Uiso 1 1 calc R U
C17 C 1.0811(4) 0.9191(4) 0.5313(2) 0.0368(12) Uani 1 1 d . .
C18 C 1.0596(5) 0.9049(4) 0.5879(3) 0.0406(13) Uani 1 1 d . .
H18 H 1.112547 0.929795 0.614796 0.049 Uiso 1 1 calc R U
C19 C 0.9602(5) 0.8541(4) 0.6041(2) 0.0412(13) Uani 1 1 d . .
H19 H 0.947124 0.844373 0.642130 0.049 Uiso 1 1 calc R U
C20 C 1.1843(5) 0.9755(4) 0.5159(2) 0.0406(13) Uani 1 1 d . .
C21 C 0.4085(4) 0.5713(4) 0.3701(2) 0.0367(12) Uani 1 1 d . .
H21 H 0.472578 0.616314 0.375066 0.044 Uiso 1 1 calc R U
C22 C 0.3827(4) 0.5376(4) 0.3184(2) 0.0381(12) Uani 1 1 d . .
H22 H 0.320375 0.490603 0.313779 0.046 Uiso 1 1 calc R U
C23 C 0.4457(4) 0.5696(4) 0.2685(2) 0.0367(12) Uani 1 1 d . .
C24 C 0.5366(4) 0.6430(4) 0.2694(2) 0.0375(12) Uani 1 1 d . .
H24 H 0.559380 0.673519 0.303225 0.045 Uiso 1 1 calc R U
C25 C 0.5931(5) 0.6713(4) 0.2222(2) 0.0416(13) Uani 1 1 d . .
H25 H 0.653939 0.720342 0.224035 0.050 Uiso 1 1 calc R U
C26 C 0.5597(5) 0.6267(4) 0.1712(2) 0.0436(14) Uani 1 1 d . .
C27 C 0.4680(6) 0.5534(5) 0.1688(3) 0.0597(19) Uani 1 1 d . .
H27 H 0.444230 0.524286 0.134683 0.072 Uiso 1 1 calc R U
C28 C 0.4130(5) 0.5243(5) 0.2172(3) 0.0543(17) Uani 1 1 d . .
H28 H 0.353545 0.474103 0.215747 0.065 Uiso 1 1 calc R U
C29 C 0.6191(5) 0.6595(5) 0.1219(3) 0.0496(15) Uani 1 1 d . .
C30 C 0.2120(4) 0.5409(4) 0.6025(2) 0.0306(11) Uani 1 1 d . .
C31 C 0.1862(4) 0.4591(4) 0.6322(2) 0.0393(13) Uani 1 1 d . .
C32 C 0.0942(5) 0.4409(5) 0.6640(2) 0.0462(15) Uani 1 1 d . .
H32 H 0.075346 0.385427 0.683004 0.055 Uiso 1 1 calc R U
C33 C 0.0297(4) 0.5019(5) 0.6686(2) 0.0462(15) Uani 1 1 d . .
C34 C 0.0573(4) 0.5833(5) 0.6395(3) 0.0444(14) Uani 1 1 d . .
H34 H 0.014707 0.625559 0.642305 0.053 Uiso 1 1 calc R U
C35 C 0.1481(4) 0.6028(4) 0.6059(2) 0.0349(12) Uani 1 1 d . .
C36 C 0.2540(5) 0.3885(5) 0.6282(3) 0.0587(19) Uani 1 1 d . .
H36A H 0.243518 0.350718 0.660974 0.088 Uiso 1 1 calc R U
H36B H 0.329052 0.419584 0.625740 0.088 Uiso 1 1 calc R U
H36C H 0.232139 0.350679 0.595343 0.088 Uiso 1 1 calc R U
C37 C -0.0716(5) 0.4800(6) 0.7040(3) 0.067(2) Uani 1 1 d . .
H37A H -0.134601 0.463448 0.679830 0.100 Uiso 1 1 calc R U
H37B H -0.074773 0.533046 0.726151 0.100 Uiso 1 1 calc R U
H37C H -0.069364 0.429619 0.728355 0.100 Uiso 1 1 calc R U
C38 C 0.1721(5) 0.6892(4) 0.5707(3) 0.0535(17) Uani 1 1 d . .
H38A H 0.246497 0.721253 0.576279 0.080 Uiso 1 1 calc R U
H38B H 0.126149 0.728239 0.581927 0.080 Uiso 1 1 calc R U
H38C H 0.158681 0.672696 0.531811 0.080 Uiso 1 1 calc R U
C39 C 1.8006(5) 1.2520(4) 0.0559(2) 0.0417(14) Uani 1 1 d . .
C40 C 1.9109(5) 1.2979(5) 0.0553(2) 0.0476(16) Uani 1 1 d . .
H40 H 1.957052 1.310598 0.086567 0.057 Uiso 1 1 calc R U
C41 C 1.9393(5) 1.3208(4) 0.0011(2) 0.0434(14) Uani 1 1 d . .
C42 C 1.8434(4) 1.2882(4) -0.0328(2) 0.0366(12) Uani 1 1 d . .
C43 C 1.8270(4) 1.2925(4) -0.0908(2) 0.0340(12) Uani 1 1 d . .
C44 C 1.7257(4) 1.2526(4) -0.1150(2) 0.0341(12) Uani 1 1 d . .
C45 C 1.6882(5) 1.2463(4) -0.1716(2) 0.0382(13) Uani 1 1 d . .
C46 C 1.5823(5) 1.1977(4) -0.1715(2) 0.0398(13) Uani 1 1 d . .
H46 H 1.537167 1.182016 -0.202989 0.048 Uiso 1 1 calc R U
C47 C 1.5532(4) 1.1754(4) -0.1157(2) 0.0384(13) Uani 1 1 d . .
C48 C 2.0498(5) 1.3714(5) -0.0161(3) 0.0578(19) Uani 1 1 d . .
H48A H 2.047477 1.431517 -0.028928 0.087 Uiso 1 1 calc R U
H48B H 2.073887 1.338017 -0.045827 0.087 Uiso 1 1 calc R U
H48C H 2.099124 1.377074 0.015442 0.087 Uiso 1 1 calc R U
C49 C 1.7492(5) 1.2847(5) -0.2229(2) 0.0465(15) Uani 1 1 d . .
H49A H 1.704416 1.265766 -0.255737 0.070 Uiso 1 1 calc R U
H49B H 1.813630 1.262304 -0.225339 0.070 Uiso 1 1 calc R U
H49C H 1.768594 1.350687 -0.220348 0.070 Uiso 1 1 calc R U
C50 C 1.7369(5) 1.2193(4) 0.1043(2) 0.0451(15) Uani 1 1 d . .
H50 H 1.662309 1.197852 0.099586 0.054 Uiso 1 1 calc R U
C51 C 1.7807(5) 1.2186(4) 0.1556(2) 0.0435(14) Uani 1 1 d . .
H51 H 1.855717 1.238325 0.158313 0.052 Uiso 1 1 calc R U
C52 C 1.7254(5) 1.1908(4) 0.2076(2) 0.0452(14) Uani 1 1 d . .
C53 C 1.6129(6) 1.1748(7) 0.2121(3) 0.083(3) Uani 1 1 d . .
H53 H 1.570784 1.178614 0.180359 0.100 Uiso 1 1 calc R U
C54 C 1.5635(6) 1.1533(7) 0.2630(3) 0.082(3) Uani 1 1 d . .
H54 H 1.488516 1.141500 0.265325 0.098 Uiso 1 1 calc R U
C55 C 1.6255(6) 1.1495(4) 0.3101(2) 0.0476(15) Uani 1 1 d . .
C56 C 1.7350(6) 1.1670(6) 0.3070(3) 0.067(2) Uani 1 1 d . .
H56 H 1.776443 1.164495 0.339211 0.081 Uiso 1 1 calc R U
C57 C 1.7855(6) 1.1884(6) 0.2562(3) 0.0602(19) Uani 1 1 d . .
H57 H 1.860632 1.201354 0.254685 0.072 Uiso 1 1 calc R U
C58 C 1.5738(6) 1.1335(5) 0.3641(3) 0.0533(17) Uani 1 1 d . .
C59 C 1.4504(4) 1.1256(4) -0.0941(3) 0.0401(13) Uani 1 1 d . .
H59 H 1.444927 1.117649 -0.055462 0.048 Uiso 1 1 calc R U
C60 C 1.3627(4) 1.0903(4) -0.1263(2) 0.0411(13) Uani 1 1 d . .
H60 H 1.368022 1.100389 -0.164702 0.049 Uiso 1 1 calc R U
C61 C 1.2597(5) 1.0374(4) -0.1057(2) 0.0394(13) Uani 1 1 d . .
C62 C 1.1709(5) 1.0107(5) -0.1422(3) 0.0498(16) Uani 1 1 d . .
H62 H 1.178038 1.028168 -0.179605 0.060 Uiso 1 1 calc R U
C63 C 1.0726(5) 0.9590(5) -0.1244(3) 0.0521(16) Uani 1 1 d . .
H63 H 1.014057 0.942496 -0.149385 0.063 Uiso 1 1 calc R U
C64 C 1.0619(5) 0.9322(4) -0.0693(3) 0.0470(15) Uani 1 1 d . .
C65 C 1.1504(6) 0.9577(5) -0.0320(3) 0.0579(18) Uani 1 1 d . .
H65 H 1.143296 0.939484 0.005288 0.069 Uiso 1 1 calc R U
C66 C 1.2463(5) 1.0088(5) -0.0499(3) 0.0549(17) Uani 1 1 d . .
H66 H 1.304495 1.025222 -0.024713 0.066 Uiso 1 1 calc R U
C67 C 0.9647(6) 0.8752(5) -0.0484(3) 0.0596(18) Uani 1 1 d . .
C68 C 1.9201(4) 1.3422(4) -0.1247(2) 0.0368(12) Uani 1 1 d . .
C69 C 1.9330(5) 1.4368(4) -0.1332(2) 0.0420(14) Uani 1 1 d . .
C70 C 2.0294(6) 1.4856(5) -0.1578(2) 0.0504(16) Uani 1 1 d . .
H70 H 2.041077 1.548993 -0.161738 0.060 Uiso 1 1 calc R U
C71 C 2.1057(5) 1.4435(5) -0.1759(2) 0.0531(17) Uani 1 1 d . .
C72 C 2.0871(5) 1.3497(5) -0.1710(2) 0.0509(17) Uani 1 1 d . .
H72 H 2.137682 1.320139 -0.185057 0.061 Uiso 1 1 calc R U
C73 C 1.9957(5) 1.2974(4) -0.1457(2) 0.0417(14) Uani 1 1 d . .
C74 C 1.8499(6) 1.4847(5) -0.1133(3) 0.0575(18) Uani 1 1 d . .
H74A H 1.842023 1.477116 -0.073467 0.086 Uiso 1 1 calc R U
H74B H 1.781882 1.458640 -0.131929 0.086 Uiso 1 1 calc R U
H74C H 1.872554 1.548977 -0.121644 0.086 Uiso 1 1 calc R U
C75 C 2.2096(6) 1.5002(7) -0.2011(3) 0.079(3) Uani 1 1 d . .
H75A H 2.191970 1.540400 -0.229101 0.119 Uiso 1 1 calc R U
H75B H 2.248433 1.459722 -0.218113 0.119 Uiso 1 1 calc R U
H75C H 2.253881 1.536101 -0.172083 0.119 Uiso 1 1 calc R U
C76 C 1.9835(6) 1.1946(5) -0.1378(3) 0.065(2) Uani 1 1 d . .
H76A H 1.910485 1.162280 -0.147040 0.097 Uiso 1 1 calc R U
H76B H 1.999938 1.183103 -0.099450 0.097 Uiso 1 1 calc R U
H76C H 2.032452 1.173618 -0.161983 0.097 Uiso 1 1 calc R U
C78 C 1.5065(8) 1.1284(7) 0.6345(4) 0.090(3) Uani 1 1 d . .
H78A H 1.438836 1.129590 0.616398 0.135 Uiso 1 1 calc R U
H78B H 1.524725 1.176901 0.662095 0.135 Uiso 1 1 calc R U
H78C H 1.500161 1.070161 0.652444 0.135 Uiso 1 1 calc R U
C79 C 1.5920(6) 1.1414(5) 0.5924(3) 0.0559(17) Uani 1 1 d . .
C80 C 1.7695(8) 1.2165(8) 0.5708(4) 0.107(4) Uani 1 1 d . .
H80A H 1.746526 1.240597 0.536169 0.128 Uiso 1 1 calc R U
H80B H 1.790916 1.160120 0.562082 0.128 Uiso 1 1 calc R U
C81 C 1.8613(8) 1.2844(7) 0.5968(5) 0.100(3) Uani 1 1 d . .
H81A H 1.836367 1.313543 0.628162 0.150 Uiso 1 1 calc R U
H81B H 1.891820 1.329969 0.569645 0.150 Uiso 1 1 calc R U
H81C H 1.915467 1.253746 0.609367 0.150 Uiso 1 1 calc R U
C82 C 0.5789(11) 0.7033(7) -0.1111(8) 0.166(8) Uani 1 1 d . .
H82A H 0.618959 0.669126 -0.088830 0.250 Uiso 1 1 calc R U
H82B H 0.597235 0.700032 -0.149816 0.250 Uiso 1 1 calc R U
H82C H 0.502751 0.677729 -0.106893 0.250 Uiso 1 1 calc R U
C83 C 0.6062(8) 0.8002(7) -0.0921(5) 0.084(3) Uani 1 1 d . .
C84 C 0.6096(7) 0.9540(6) -0.1073(4) 0.078(3) Uani 1 1 d . .
H84A H 0.566977 0.987590 -0.129098 0.093 Uiso 1 1 calc R U
H84B H 0.591783 0.958266 -0.068065 0.093 Uiso 1 1 calc R U
C85 C 0.7228(9) 0.9948(6) -0.1145(4) 0.093(3) Uani 1 1 d . .
H85A H 0.764979 0.960849 -0.093447 0.139 Uiso 1 1 calc R U
H85B H 0.739444 1.057414 -0.101286 0.139 Uiso 1 1 calc R U
H85C H 0.739693 0.993289 -0.153549 0.139 Uiso 1 1 calc R U
B1 B 0.4891(5) 0.6383(4) 0.4867(3) 0.0311(12) Uani 1 1 d . .
B2 B 1.6424(5) 1.2052(5) -0.0165(3) 0.0388(15) Uani 1 1 d . .
N1 N 0.4960(3) 0.6441(3) 0.55148(18) 0.0311(9) Uani 1 1 d . .
N2 N 0.3774(3) 0.5765(3) 0.47090(17) 0.0295(9) Uani 1 1 d . .
N3 N 1.2686(4) 1.0204(4) 0.5049(2) 0.0479(13) Uani 1 1 d . .
N4 N 0.6683(5) 0.6873(4) 0.0844(2) 0.0590(15) Uani 1 1 d . .
N5 N 1.7611(4) 1.2465(3) 0.00202(18) 0.0373(11) Uani 1 1 d . .
N6 N 1.6402(4) 1.2090(3) -0.08165(19) 0.0348(10) Uani 1 1 d . .
N7 N 1.5328(5) 1.1212(4) 0.4060(2) 0.0593(15) Uani 1 1 d . .
N8 N 0.8894(5) 0.8312(5) -0.0272(3) 0.079(2) Uani 1 1 d . .
O1 O 1.5817(4) 1.1018(3) 0.5471(2) 0.0626(13) Uani 1 1 d . .
O2 O 1.6823(4) 1.1985(4) 0.6098(2) 0.0671(14) Uani 1 1 d . .
O3 O 0.6482(5) 0.8241(6) -0.0456(3) 0.100(2) Uani 1 1 d . .
O4 O 0.5824(5) 0.8571(4) -0.1253(3) 0.0827(17) Uani 1 1 d . .
F1 F 0.5697(2) 0.6015(2) 0.46644(13) 0.0441(8) Uani 1 1 d . .
F2 F 0.5000(3) 0.7262(2) 0.46501(14) 0.0459(8) Uani 1 1 d . .
F3 F 1.6092(3) 1.1147(3) 0.00059(14) 0.0528(9) Uani 1 1 d . .
F4 F 1.5767(3) 1.2561(3) 0.00504(16) 0.0590(10) Uani 1 1 d . .
Ag1 Ag 1.43097(4) 1.08372(4) 0.47967(2) 0.05601(18) Uani 1 1 d . .
Ag2 Ag 0.75022(5) 0.75851(6) 0.01620(3) 0.0954(3) Uani 1 1 d . .
F5 F 0.6964(4) 0.7967(3) 0.3409(2) 0.0828(14) Uani 1 1 d . .
F6 F 0.7369(4) 0.9600(3) 0.3561(2) 0.0796(13) Uani 1 1 d . .
F7 F 0.8710(4) 0.9801(3) 0.2847(2) 0.0862(15) Uani 1 1 d . .
F8 F 0.8294(5) 0.8166(5) 0.2682(3) 0.121(2) Uani 1 1 d . .
F9 F 0.6843(5) 0.8965(4) 0.2644(2) 0.0965(17) Uani 1 1 d . .
F10 F 0.8799(4) 0.8812(4) 0.3625(2) 0.0890(15) Uani 1 1 d . .
As1 As 0.78545(7) 0.88766(5) 0.31228(3) 0.0596(2) Uani 1 1 d . .
F11 F 0.1481(10) 0.3104(7) 0.2793(4) 0.199(5) Uani 1 1 d . .
F12 F 0.2300(6) 0.3439(5) 0.1913(5) 0.181(4) Uani 1 1 d . .
F13 F 0.1677(6) 0.1853(5) 0.1652(3) 0.131(3) Uani 1 1 d . .
F14 F 0.0436(5) 0.2756(6) 0.1930(3) 0.141(3) Uani 1 1 d . .
F15 F 0.0756(7) 0.1573(5) 0.2492(3) 0.151(3) Uani 1 1 d . .
F16 F 0.2669(7) 0.2236(6) 0.2481(4) 0.171(4) Uani 1 1 d . .
As2 As 0.15625(7) 0.25041(6) 0.22057(3) 0.0626(2) Uani 1 1 d . .
C77 C 0.2192(9) 0.9976(7) 0.2913(4) 0.094(3) Uani 1 1 d . .
H77 H 0.208829 1.052491 0.271948 0.113 Uiso 1 1 calc R U
Cl1 Cl 0.2574(4) 1.0243(3) 0.35981(16) 0.192(2) Uani 1 1 d . .
Cl2 Cl 0.3164(3) 0.9546(2) 0.25757(15) 0.1314(12) Uani 1 1 d . .
Cl3 Cl 0.1008(3) 0.9147(5) 0.2903(3) 0.207(2) Uani 1 1 d . .

loop_
_atom_site_aniso_label
_atom_site_aniso_U_11
_atom_site_aniso_U_22
_atom_site_aniso_U_33
_atom_site_aniso_U_23
_atom_site_aniso_U_13
_atom_site_aniso_U_12
C1 0.023(2) 0.033(3) 0.039(3) 0.000(2) 0.001(2) 0.003(2)
C2 0.028(3) 0.044(4) 0.039(3) -0.002(2) -0.002(2) 0.003(2)
C3 0.037(3) 0.043(3) 0.032(3) 0.004(2) 0.006(2) 0.007(3)
C4 0.028(3) 0.032(3) 0.035(3) 0.006(2) 0.006(2) 0.008(2)
C5 0.024(2) 0.031(3) 0.033(3) 0.006(2) 0.0044(19) 0.006(2)
C6 0.025(2) 0.030(3) 0.033(3) 0.007(2) 0.0006(19) 0.006(2)
C7 0.028(3) 0.033(3) 0.035(3) 0.004(2) 0.003(2) 0.004(2)
C8 0.034(3) 0.040(3) 0.037(3) 0.000(2) -0.002(2) 0.006(3)
C9 0.029(3) 0.033(3) 0.034(3) 0.002(2) 0.002(2) 0.009(2)
C10 0.042(3) 0.068(4) 0.032(3) 0.005(3) 0.006(2) 0.006(3)
C11 0.037(3) 0.042(4) 0.051(3) 0.002(3) 0.003(3) -0.001(3)
C12 0.034(3) 0.034(3) 0.042(3) -0.004(2) 0.010(2) 0.006(2)
C13 0.035(3) 0.037(3) 0.037(3) -0.003(2) 0.004(2) 0.003(3)
C14 0.034(3) 0.028(3) 0.044(3) 0.002(2) 0.009(2) 0.006(2)
C15 0.035(3) 0.037(3) 0.050(3) -0.006(3) -0.003(2) 0.002(3)
C16 0.035(3) 0.044(4) 0.039(3) -0.002(2) 0.004(2) 0.008(3)
C17 0.028(3) 0.031(3) 0.051(3) -0.003(2) 0.004(2) 0.008(2)
C18 0.031(3) 0.039(3) 0.047(3) 0.001(3) 0.000(2) 0.001(3)
C19 0.039(3) 0.041(4) 0.040(3) -0.003(2) 0.005(2) 0.003(3)
C20 0.039(3) 0.043(4) 0.042(3) -0.001(2) 0.003(2) 0.011(3)
C21 0.032(3) 0.044(3) 0.034(3) 0.005(2) 0.007(2) 0.008(2)
C22 0.031(3) 0.044(4) 0.037(3) -0.001(2) 0.001(2) 0.004(3)
C23 0.031(3) 0.042(3) 0.035(3) -0.001(2) 0.003(2) 0.006(3)
C24 0.035(3) 0.044(4) 0.030(3) -0.007(2) -0.003(2) 0.005(3)
C25 0.039(3) 0.045(4) 0.037(3) -0.003(2) 0.001(2) 0.004(3)
C26 0.046(3) 0.048(4) 0.034(3) -0.004(2) 0.012(2) 0.004(3)
C27 0.058(4) 0.074(5) 0.035(3) -0.017(3) 0.003(3) -0.008(4)
C28 0.047(4) 0.063(5) 0.041(3) -0.014(3) 0.009(3) -0.011(3)
C29 0.050(4) 0.054(4) 0.041(3) -0.006(3) 0.006(3) 0.006(3)
C30 0.023(2) 0.039(3) 0.028(2) 0.006(2) 0.0024(18) 0.002(2)
C31 0.027(3) 0.050(4) 0.041(3) 0.015(3) 0.009(2) 0.008(3)
C32 0.036(3) 0.061(4) 0.039(3) 0.016(3) 0.007(2) 0.005(3)
C33 0.027(3) 0.078(5) 0.031(3) 0.006(3) 0.007(2) 0.007(3)
C34 0.028(3) 0.059(4) 0.046(3) -0.004(3) 0.006(2) 0.011(3)
C35 0.024(2) 0.041(3) 0.037(3) -0.005(2) 0.000(2) 0.002(2)
C36 0.046(4) 0.059(4) 0.075(5) 0.031(4) 0.020(3) 0.018(3)
C37 0.041(4) 0.117(7) 0.044(4) 0.021(4) 0.018(3) 0.021(4)
C38 0.044(3) 0.036(4) 0.085(5) 0.009(3) 0.014(3) 0.018(3)
C39 0.043(3) 0.043(4) 0.030(3) -0.006(2) 0.004(2) -0.006(3)
C40 0.040(3) 0.061(4) 0.029(3) -0.008(3) 0.001(2) -0.013(3)
C41 0.038(3) 0.050(4) 0.031(3) -0.004(2) 0.004(2) -0.012(3)
C42 0.032(3) 0.041(3) 0.032(3) -0.001(2) 0.006(2) -0.001(2)
C43 0.034(3) 0.031(3) 0.033(3) -0.002(2) 0.005(2) -0.002(2)
C44 0.035(3) 0.027(3) 0.035(3) -0.001(2) 0.001(2) -0.004(2)
C45 0.042(3) 0.036(3) 0.035(3) 0.008(2) -0.002(2) 0.008(3)
C46 0.039(3) 0.043(4) 0.035(3) 0.007(2) -0.006(2) 0.007(3)
C47 0.031(3) 0.038(3) 0.044(3) 0.007(2) -0.001(2) 0.004(2)
C48 0.037(3) 0.084(5) 0.038(3) -0.007(3) 0.000(3) -0.016(3)
C49 0.049(4) 0.051(4) 0.033(3) 0.004(3) -0.001(2) 0.000(3)
C50 0.039(3) 0.051(4) 0.036(3) -0.005(3) 0.008(2) -0.007(3)
C51 0.039(3) 0.057(4) 0.030(3) -0.003(2) 0.004(2) 0.001(3)
C52 0.043(3) 0.050(4) 0.037(3) 0.000(3) 0.007(2) 0.001(3)
C53 0.052(4) 0.140(8) 0.032(3) -0.007(4) -0.004(3) -0.029(5)
C54 0.042(4) 0.129(8) 0.052(4) -0.013(4) 0.017(3) -0.025(4)
C55 0.060(4) 0.038(4) 0.037(3) 0.002(2) 0.016(3) -0.006(3)
C56 0.066(5) 0.108(6) 0.040(4) 0.022(4) 0.015(3) 0.044(5)
C57 0.051(4) 0.099(6) 0.040(3) 0.014(3) 0.011(3) 0.033(4)
C58 0.062(4) 0.047(4) 0.047(4) 0.008(3) 0.019(3) 0.004(3)
C59 0.034(3) 0.040(3) 0.044(3) 0.006(2) -0.005(2) 0.003(3)
C60 0.033(3) 0.044(4) 0.042(3) 0.008(3) -0.003(2) 0.001(3)
C61 0.034(3) 0.038(3) 0.043(3) 0.006(2) -0.005(2) 0.001(3)
C62 0.040(3) 0.051(4) 0.047(3) 0.015(3) -0.007(3) -0.011(3)
C63 0.038(3) 0.059(4) 0.052(4) 0.007(3) -0.007(3) -0.003(3)
C64 0.037(3) 0.046(4) 0.052(4) 0.004(3) 0.002(3) -0.002(3)
C65 0.049(4) 0.074(5) 0.041(3) 0.011(3) -0.003(3) -0.004(4)
C66 0.045(4) 0.068(5) 0.041(3) 0.012(3) -0.006(3) -0.006(3)
C67 0.043(4) 0.070(5) 0.062(4) 0.012(4) 0.003(3) 0.005(4)
C68 0.034(3) 0.046(4) 0.026(2) -0.003(2) 0.003(2) 0.002(3)
C69 0.045(3) 0.043(4) 0.033(3) 0.001(2) 0.009(2) 0.001(3)
C70 0.058(4) 0.047(4) 0.036(3) 0.003(3) 0.003(3) -0.008(3)
C71 0.044(4) 0.073(5) 0.034(3) 0.003(3) 0.011(3) -0.003(3)
C72 0.045(3) 0.078(5) 0.030(3) -0.006(3) 0.005(2) 0.014(3)
C73 0.038(3) 0.054(4) 0.033(3) -0.001(2) 0.005(2) 0.011(3)
C74 0.066(5) 0.045(4) 0.058(4) -0.004(3) 0.010(3) 0.005(3)
C75 0.055(4) 0.114(7) 0.054(4) 0.007(4) 0.029(4) -0.011(5)
C76 0.054(4) 0.063(5) 0.078(5) -0.005(4) 0.009(4) 0.014(4)
C78 0.092(7) 0.090(7) 0.095(7) 0.019(5) 0.044(5) 0.031(6)
C79 0.056(4) 0.051(4) 0.063(4) 0.012(3) 0.005(3) 0.016(4)
C80 0.081(7) 0.125(9) 0.092(7) -0.012(6) 0.037(6) -0.020(6)
C81 0.072(6) 0.083(7) 0.129(9) -0.020(6) 0.005(6) -0.014(5)
C82 0.146(12) 0.052(7) 0.29(2) 0.017(9) 0.132(13) 0.000(7)
C83 0.060(5) 0.076(7) 0.119(9) 0.022(6) 0.015(5) 0.018(5)
C84 0.079(6) 0.052(5) 0.100(7) -0.007(4) -0.033(5) 0.015(4)
C85 0.116(9) 0.064(6) 0.095(7) 0.006(5) -0.017(6) 0.017(6)
B1 0.025(3) 0.031(3) 0.037(3) 0.004(2) 0.003(2) 0.006(3)
B2 0.030(3) 0.048(4) 0.031(3) 0.004(3) 0.003(2) -0.004(3)
N1 0.024(2) 0.034(3) 0.034(2) 0.0028(18) 0.0065(17) 0.0044(19)
N2 0.024(2) 0.032(2) 0.031(2) 0.0037(17) 0.0042(16) 0.0059(18)
N3 0.034(3) 0.055(3) 0.049(3) 0.003(2) 0.011(2) -0.001(2)
N4 0.068(4) 0.059(4) 0.045(3) 0.003(3) 0.017(3) 0.004(3)
N5 0.033(2) 0.043(3) 0.029(2) -0.0043(19) 0.0026(18) -0.004(2)
N6 0.029(2) 0.035(3) 0.036(2) 0.0022(19) 0.0004(18) 0.000(2)
N7 0.061(4) 0.058(4) 0.054(3) 0.015(3) 0.025(3) 0.003(3)
N8 0.047(4) 0.097(5) 0.084(5) 0.029(4) 0.018(3) -0.002(4)
O1 0.069(3) 0.056(3) 0.067(3) -0.010(2) -0.006(3) 0.024(3)
O2 0.068(3) 0.059(3) 0.066(3) -0.009(2) 0.006(3) 0.001(3)
O3 0.062(4) 0.139(6) 0.101(5) 0.055(5) 0.019(4) 0.026(4)
O4 0.081(4) 0.080(4) 0.085(4) -0.010(3) -0.028(3) 0.018(3)
F1 0.0294(16) 0.064(2) 0.0402(17) -0.0055(15) 0.0082(13) 0.0134(16)
F2 0.0470(19) 0.039(2) 0.0460(19) 0.0132(15) -0.0001(15) -0.0012(16)
F3 0.048(2) 0.053(2) 0.0425(19) 0.0175(16) -0.0090(15) -0.0164(17)
F4 0.0366(19) 0.083(3) 0.055(2) -0.0102(19) 0.0135(16) 0.0078(19)
Ag1 0.0414(3) 0.0644(4) 0.0567(3) 0.0101(2) 0.0190(2) 0.0002(2)
Ag2 0.0589(4) 0.1253(7) 0.1015(5) 0.0666(5) 0.0311(4) 0.0173(4)
F5 0.071(3) 0.045(3) 0.125(4) 0.008(2) -0.009(3) -0.002(2)
F6 0.073(3) 0.073(3) 0.083(3) -0.009(2) -0.001(2) -0.004(2)
F7 0.091(4) 0.074(3) 0.076(3) 0.012(2) 0.004(3) -0.014(3)
F8 0.089(4) 0.130(5) 0.136(5) -0.060(4) 0.020(4) 0.010(4)
F9 0.102(4) 0.118(4) 0.060(3) 0.006(3) -0.032(3) 0.010(3)
F10 0.074(3) 0.095(4) 0.092(4) 0.014(3) -0.027(3) 0.011(3)
As1 0.0639(5) 0.0519(5) 0.0549(4) -0.0030(3) -0.0116(3) -0.0010(4)
F11 0.286(13) 0.168(8) 0.177(8) -0.054(6) -0.039(8) 0.124(9)
F12 0.111(6) 0.112(6) 0.283(12) 0.076(6) -0.034(6) -0.044(4)
F13 0.118(5) 0.149(6) 0.105(5) -0.057(4) 0.019(4) -0.011(4)
F14 0.063(4) 0.186(7) 0.174(7) 0.074(6) -0.013(4) 0.027(4)
F15 0.177(7) 0.131(6) 0.124(6) 0.058(5) 0.040(5) -0.009(5)
F16 0.145(6) 0.189(8) 0.194(8) -0.044(6) -0.110(6) 0.082(6)
As2 0.0628(5) 0.0576(5) 0.0595(5) 0.0002(3) -0.0180(4) 0.0001(4)
C77 0.119(8) 0.077(6) 0.098(7) -0.023(5) -0.041(6) 0.049(6)
Cl1 0.301(6) 0.214(4) 0.119(3) -0.102(3) -0.111(3) 0.185(4)
Cl2 0.153(3) 0.128(3) 0.120(2) 0.0193(19) 0.052(2) 0.043(2)
Cl3 0.081(2) 0.279(6) 0.243(6) -0.010(5) -0.015(3) 0.010(3)

loop_
_atom_type_symbol
_atom_type_description
_atom_type_scat_dispersion_real
_atom_type_scat_dispersion_imag
_atom_type_scat_source
C C 0.0033 0.0016 'International Tables Vol C Tables 4.2.6.8 and 6.1.1.4'
H H 0.0000 0.0000 'International Tables Vol C Tables 4.2.6.8 and 6.1.1.4'
B B 0.0013 0.0007 'International Tables Vol C Tables 4.2.6.8 and 6.1.1.4'
N N 0.0061 0.0033 'International Tables Vol C Tables 4.2.6.8 and 6.1.1.4'
O O 0.0106 0.0060 'International Tables Vol C Tables 4.2.6.8 and 6.1.1.4'
F F 0.0171 0.0103 'International Tables Vol C Tables 4.2.6.8 and 6.1.1.4'
Cl Cl 0.1484 0.1585 'International Tables Vol C Tables 4.2.6.8 and 6.1.1.4'
As As 0.0499 2.0058 'International Tables Vol C Tables 4.2.6.8 and 6.1.1.4'
Ag Ag -0.8971 1.1015 'International Tables Vol C Tables 4.2.6.8 and 6.1.1.4'

loop_
_geom_angle_atom_site_label_1
_geom_angle_atom_site_label_2
_geom_angle_atom_site_label_3
_geom_angle
N1 C1 C2 107.8(4)
N1 C1 C12 122.2(5)
C2 C1 C12 130.0(5)
C3 C2 C1 109.2(5)
C3 C2 H2 125.4
C1 C2 H2 125.4
C2 C3 C4 106.4(5)
C2 C3 C10 125.2(5)
C4 C3 C10 128.4(5)
N1 C4 C5 120.8(5)
N1 C4 C3 107.3(5)
C5 C4 C3 131.9(5)
C4 C5 C6 120.4(4)
C4 C5 C30 121.0(5)
C6 C5 C30 118.5(4)
N2 C6 C5 120.2(5)
N2 C6 C7 108.5(4)
C5 C6 C7 131.3(5)
C8 C7 C6 105.7(5)
C8 C7 C11 125.6(5)
C6 C7 C11 128.6(5)
C7 C8 C9 109.1(5)
C7 C8 H8 125.4
C9 C8 H8 125.4
N2 C9 C8 108.6(5)
N2 C9 C21 121.7(5)
C8 C9 C21 129.6(5)
C3 C10 H10A 109.5
C3 C10 H10B 109.5
H10A C10 H10B 109.5
C3 C10 H10C 109.5
H10A C10 H10C 109.5
H10B C10 H10C 109.5
C7 C11 H11A 109.5
C7 C11 H11B 109.5
H11A C11 H11B 109.5
C7 C11 H11C 109.5
H11A C11 H11C 109.5
H11B C11 H11C 109.5
C13 C12 C1 123.2(5)
C13 C12 H12 118.4
C1 C12 H12 118.4
C12 C13 C14 127.9(5)
C12 C13 H13 116.0
C14 C13 H13 116.0
C19 C14 C15 118.5(5)
C19 C14 C13 117.9(5)
C15 C14 C13 123.6(5)
C16 C15 C14 120.4(5)
C16 C15 H15 119.8
C14 C15 H15 119.8
C17 C16 C15 119.6(5)
C17 C16 H16 120.2
C15 C16 H16 120.2
C18 C17 C16 120.0(5)
C18 C17 C20 118.6(5)
C16 C17 C20 121.4(5)
C19 C18 C17 120.0(5)
C19 C18 H18 120.0
C17 C18 H18 120.0
C18 C19 C14 121.5(5)
C18 C19 H19 119.2
C14 C19 H19 119.2
N3 C20 C17 178.0(7)
C22 C21 C9 124.6(5)
C22 C21 H21 117.7
C9 C21 H21 117.7
C21 C22 C23 124.5(5)
C21 C22 H22 117.7
C23 C22 H22 117.7
C24 C23 C28 118.2(5)
C24 C23 C22 123.2(5)
C28 C23 C22 118.6(5)
C25 C24 C23 121.8(5)
C25 C24 H24 119.1
C23 C24 H24 119.1
C24 C25 C26 119.8(6)
C24 C25 H25 120.1
C26 C25 H25 120.1
C25 C26 C27 119.7(5)
C25 C26 C29 118.6(6)
C27 C26 C29 121.6(6)
C28 C27 C26 119.7(6)
C28 C27 H27 120.1
C26 C27 H27 120.1
C27 C28 C23 120.7(6)
C27 C28 H28 119.6
C23 C28 H28 119.6
N4 C29 C26 177.5(8)
C35 C30 C31 120.5(5)
C35 C30 C5 118.1(5)
C31 C30 C5 121.4(5)
C32 C31 C30 118.6(5)
C32 C31 C36 119.8(5)
C30 C31 C36 121.6(5)
C33 C32 C31 122.1(6)
C33 C32 H32 118.9
C31 C32 H32 118.9
C32 C33 C34 118.5(5)
C32 C33 C37 121.1(6)
C34 C33 C37 120.4(6)
C33 C34 C35 120.8(6)
C33 C34 H34 119.6
C35 C34 H34 119.6
C30 C35 C34 119.5(5)
C30 C35 C38 120.6(5)
C34 C35 C38 119.8(5)
C31 C36 H36A 109.5
C31 C36 H36B 109.5
H36A C36 H36B 109.5
C31 C36 H36C 109.5
H36A C36 H36C 109.5
H36B C36 H36C 109.5
C33 C37 H37A 109.5
C33 C37 H37B 109.5
H37A C37 H37B 109.5
C33 C37 H37C 109.5
H37A C37 H37C 109.5
H37B C37 H37C 109.5
C35 C38 H38A 109.5
C35 C38 H38B 109.5
H38A C38 H38B 109.5
C35 C38 H38C 109.5
H38A C38 H38C 109.5
H38B C38 H38C 109.5
N5 C39 C40 108.1(5)
N5 C39 C50 124.7(5)
C40 C39 C50 127.2(5)
C41 C40 C39 108.9(5)
C41 C40 H40 125.6
C39 C40 H40 125.6
C40 C41 C42 106.3(5)
C40 C41 C48 124.5(5)
C42 C41 C48 129.2(5)
N5 C42 C43 121.7(5)
N5 C42 C41 108.0(5)
C43 C42 C41 130.3(5)
C44 C43 C42 120.0(5)
C44 C43 C68 122.3(5)
C42 C43 C68 117.7(5)
N6 C44 C43 120.5(5)
N6 C44 C45 108.2(5)
C43 C44 C45 131.4(5)
C46 C45 C44 106.6(5)
C46 C45 C49 125.1(5)
C44 C45 C49 128.3(5)
C45 C46 C47 108.5(5)
C45 C46 H46 125.8
C47 C46 H46 125.8
N6 C47 C46 108.7(5)
N6 C47 C59 122.0(5)
C46 C47 C59 129.3(5)
C41 C48 H48A 109.5
C41 C48 H48B 109.5
H48A C48 H48B 109.5
C41 C48 H48C 109.5
H48A C48 H48C 109.5
H48B C48 H48C 109.5
C45 C49 H49A 109.5
C45 C49 H49B 109.5
H49A C49 H49B 109.5
C45 C49 H49C 109.5
H49A C49 H49C 109.5
H49B C49 H49C 109.5
C51 C50 C39 122.6(6)
C51 C50 H50 118.7
C39 C50 H50 118.7
C50 C51 C52 127.8(6)
C50 C51 H51 116.1
C52 C51 H51 116.1
C57 C52 C53 117.7(6)
C57 C52 C51 119.3(6)
C53 C52 C51 122.6(6)
C54 C53 C52 121.1(7)
C54 C53 H53 119.5
C52 C53 H53 119.5
C55 C54 C53 119.6(7)
C55 C54 H54 120.2
C53 C54 H54 120.2
C56 C55 C54 120.3(6)
C56 C55 C58 120.2(6)
C54 C55 C58 119.3(6)
C55 C56 C57 120.6(7)
C55 C56 H56 119.7
C57 C56 H56 119.7
C52 C57 C56 120.6(7)
C52 C57 H57 119.7
C56 C57 H57 119.7
N7 C58 C55 179.4(9)
C60 C59 C47 124.0(5)
C60 C59 H59 118.0
C47 C59 H59 118.0
C59 C60 C61 125.0(5)
C59 C60 H60 117.5
C61 C60 H60 117.5
C62 C61 C66 117.5(5)
C62 C61 C60 120.1(5)
C66 C61 C60 122.3(5)
C63 C62 C61 121.7(6)
C63 C62 H62 119.1
C61 C62 H62 119.1
C64 C63 C62 119.4(6)
C64 C63 H63 120.3
C62 C63 H63 120.3
C63 C64 C65 119.9(6)
C63 C64 C67 122.6(6)
C65 C64 C67 117.4(6)
C66 C65 C64 120.2(6)
C66 C65 H65 119.9
C64 C65 H65 119.9
C65 C66 C61 121.4(6)
C65 C66 H66 119.3
C61 C66 H66 119.3
N8 C67 C64 174.4(8)
C73 C68 C69 120.1(5)
C73 C68 C43 121.4(5)
C69 C68 C43 118.4(5)
C68 C69 C70 117.8(6)
C68 C69 C74 120.6(5)
C70 C69 C74 121.4(6)
C71 C70 C69 122.2(6)
C71 C70 H70 118.9
C69 C70 H70 118.9
C70 C71 C72 118.6(6)
C70 C71 C75 119.9(7)
C72 C71 C75 121.5(7)
C71 C72 C73 122.4(6)
C71 C72 H72 118.8
C73 C72 H72 118.8
C72 C73 C68 118.4(6)
C72 C73 C76 119.9(6)
C68 C73 C76 121.5(5)
C69 C74 H74A 109.5
C69 C74 H74B 109.5
H74A C74 H74B 109.5
C69 C74 H74C 109.5
H74A C74 H74C 109.5
H74B C74 H74C 109.5
C71 C75 H75A 109.5
C71 C75 H75B 109.5
H75A C75 H75B 109.5
C71 C75 H75C 109.5
H75A C75 H75C 109.5
H75B C75 H75C 109.5
C73 C76 H76A 109.5
C73 C76 H76B 109.5
H76A C76 H76B 109.5
C73 C76 H76C 109.5
H76A C76 H76C 109.5
H76B C76 H76C 109.5
C79 C78 H78A 109.5
C79 C78 H78B 109.5
H78A C78 H78B 109.5
C79 C78 H78C 109.5
H78A C78 H78C 109.5
H78B C78 H78C 109.5
O1 C79 O2 123.6(7)
O1 C79 C78 124.0(8)
O2 C79 C78 112.4(8)
O2 C80 C81 108.2(8)
O2 C80 H80A 110.1
C81 C80 H80A 110.1
O2 C80 H80B 110.1
C81 C80 H80B 110.1
H80A C80 H80B 108.4
C80 C81 H81A 109.5
C80 C81 H81B 109.5
H81A C81 H81B 109.5
C80 C81 H81C 109.5
H81A C81 H81C 109.5
H81B C81 H81C 109.5
C83 C82 H82A 109.5
C83 C82 H82B 109.5
H82A C82 H82B 109.5
C83 C82 H82C 109.5
H82A C82 H82C 109.5
H82B C82 H82C 109.5
O3 C83 O4 121.5(10)
O3 C83 C82 122.1(12)
O4 C83 C82 116.4(12)
C85 C84 O4 110.8(8)
C85 C84 H84A 109.5
O4 C84 H84A 109.5
C85 C84 H84B 109.5
O4 C84 H84B 109.5
H84A C84 H84B 108.1
C84 C85 H85A 109.5
C84 C85 H85B 109.5
H85A C85 H85B 109.5
C84 C85 H85C 109.5
H85A C85 H85C 109.5
H85B C85 H85C 109.5
F1 B1 F2 109.2(4)
F1 B1 N2 110.4(5)
F2 B1 N2 110.5(4)
F1 B1 N1 110.3(4)
F2 B1 N1 109.5(4)
N2 B1 N1 106.9(4)
F4 B2 F3 110.2(5)
F4 B2 N5 110.2(5)
F3 B2 N5 110.4(5)
F4 B2 N6 110.1(5)
F3 B2 N6 109.8(5)
N5 B2 N6 106.0(4)
C1 N1 C4 109.3(4)
C1 N1 B1 125.5(4)
C4 N1 B1 125.1(4)
C9 N2 C6 108.1(4)
C9 N2 B1 126.1(4)
C6 N2 B1 125.7(4)
C20 N3 Ag1 170.8(5)
C29 N4 Ag2 170.5(6)
C39 N5 C42 108.7(4)
C39 N5 B2 125.7(5)
C42 N5 B2 125.5(4)
C47 N6 C44 108.0(4)
C47 N6 B2 126.1(5)
C44 N6 B2 125.8(4)
C58 N7 Ag1 170.8(6)
C67 N8 Ag2 175.6(8)
C79 O1 Ag1 127.6(5)
C79 O2 C80 116.1(6)
C83 O3 Ag2 133.0(7)
C83 O4 C84 117.1(8)
N3 Ag1 N7 143.1(2)
N3 Ag1 O1 120.0(2)
N7 Ag1 O1 95.4(2)
N4 Ag2 N8 154.7(3)
N4 Ag2 O3 116.7(2)
N8 Ag2 O3 87.0(2)
F8 As1 F7 91.0(3)
F8 As1 F10 92.8(3)
F7 As1 F10 90.1(3)
F8 As1 F5 90.8(3)
F7 As1 F5 178.1(3)
F10 As1 F5 90.6(2)
F8 As1 F6 178.2(3)
F7 As1 F6 89.4(2)
F10 As1 F6 88.9(3)
F5 As1 F6 88.8(2)
F8 As1 F9 90.6(3)
F7 As1 F9 91.2(3)
F10 As1 F9 176.3(3)
F5 As1 F9 88.1(3)
F6 As1 F9 87.7(3)
F12 As2 F13 92.3(5)
F12 As2 F11 90.3(6)
F13 As2 F11 175.7(5)
F12 As2 F15 177.0(4)
F13 As2 F15 88.2(4)
F11 As2 F15 89.4(5)
F12 As2 F16 91.7(5)
F13 As2 F16 87.8(4)
F11 As2 F16 88.7(5)
F15 As2 F16 91.3(5)
F12 As2 F14 89.2(4)
F13 As2 F14 91.9(4)
F11 As2 F14 91.6(5)
F15 As2 F14 87.8(4)
F16 As2 F14 179.0(4)
Cl3 C77 Cl1 108.3(7)
Cl3 C77 Cl2 108.5(5)
Cl1 C77 Cl2 110.4(6)
Cl3 C77 H77 109.9
Cl1 C77 H77 109.9
Cl2 C77 H77 109.9

loop_
_geom_bond_atom_site_label_1
_geom_bond_atom_site_label_2
_geom_bond_distance
C1 N1 1.352(7)
C1 C2 1.409(8)
C1 C12 1.440(7)
C2 C3 1.368(8)
C2 H2 0.9300
C3 C4 1.432(8)
C3 C10 1.491(7)
C4 N1 1.388(6)
C4 C5 1.393(7)
C5 C6 1.407(7)
C5 C30 1.509(7)
C6 N2 1.385(6)
C6 C7 1.426(7)
C7 C8 1.372(7)
C7 C11 1.480(7)
C8 C9 1.399(8)
C8 H8 0.9300
C9 N2 1.354(7)
C9 C21 1.443(7)
C10 H10A 0.9600
C10 H10B 0.9600
C10 H10C 0.9600
C11 H11A 0.9600
C11 H11B 0.9600
C11 H11C 0.9600
C12 C13 1.331(8)
C12 H12 0.9300
C13 C14 1.460(7)
C13 H13 0.9300
C14 C19 1.376(8)
C14 C15 1.409(8)
C15 C16 1.390(8)
C15 H15 0.9300
C16 C17 1.388(8)
C16 H16 0.9300
C17 C18 1.386(8)
C17 C20 1.436(8)
C18 C19 1.374(8)
C18 H18 0.9300
C19 H19 0.9300
C20 N3 1.156(7)
C21 C22 1.333(8)
C21 H21 0.9300
C22 C23 1.465(7)
C22 H22 0.9300
C23 C24 1.392(8)
C23 C28 1.401(8)
C24 C25 1.360(8)
C24 H24 0.9300
C25 C26 1.393(8)
C25 H25 0.9300
C26 C27 1.398(9)
C26 C29 1.432(8)
C27 C28 1.377(9)
C27 H27 0.9300
C28 H28 0.9300
C29 N4 1.124(8)
C30 C35 1.374(8)
C30 C31 1.390(7)
C31 C32 1.378(7)
C31 C36 1.519(9)
C32 C33 1.373(9)
C32 H32 0.9300
C33 C34 1.380(9)
C33 C37 1.523(8)
C34 C35 1.391(7)
C34 H34 0.9300
C35 C38 1.517(8)
C36 H36A 0.9600
C36 H36B 0.9600
C36 H36C 0.9600
C37 H37A 0.9600
C37 H37B 0.9600
C37 H37C 0.9600
C38 H38A 0.9600
C38 H38B 0.9600
C38 H38C 0.9600
C39 N5 1.364(7)
C39 C40 1.408(8)
C39 C50 1.441(8)
C40 C41 1.369(8)
C40 H40 0.9300
C41 C42 1.434(8)
C41 C48 1.494(8)
C42 N5 1.377(7)
C42 C43 1.399(7)
C43 C44 1.397(8)
C43 C68 1.492(7)
C44 N6 1.391(7)
C44 C45 1.419(7)
C45 C46 1.369(8)
C45 C49 1.501(8)
C46 C47 1.407(8)
C46 H46 0.9300
C47 N6 1.353(7)
C47 C59 1.446(8)
C48 H48A 0.9600
C48 H48B 0.9600
C48 H48C 0.9600
C49 H49A 0.9600
C49 H49B 0.9600
C49 H49C 0.9600
C50 C51 1.337(8)
C50 H50 0.9300
C51 C52 1.448(8)
C51 H51 0.9300
C52 C57 1.381(9)
C52 C53 1.399(10)
C53 C54 1.379(10)
C53 H53 0.9300
C54 C55 1.370(11)
C54 H54 0.9300
C55 C56 1.359(10)
C55 C58 1.449(8)
C56 C57 1.384(9)
C56 H56 0.9300
C57 H57 0.9300
C58 N7 1.130(8)
C59 C60 1.340(8)
C59 H59 0.9300
C60 C61 1.454(8)
C60 H60 0.9300
C61 C62 1.392(8)
C61 C66 1.399(8)
C62 C63 1.379(8)
C62 H62 0.9300
C63 C64 1.373(9)
C63 H63 0.9300
C64 C65 1.400(9)
C64 C67 1.424(9)
C65 C66 1.354(9)
C65 H65 0.9300
C66 H66 0.9300
C67 N8 1.152(9)
C68 C73 1.396(8)
C68 C69 1.402(9)
C69 C70 1.409(8)
C69 C74 1.494(9)
C70 C71 1.352(10)
C70 H70 0.9300
C71 C72 1.374(10)
C71 C75 1.525(9)
C72 C73 1.385(8)
C72 H72 0.9300
C73 C76 1.523(10)
C74 H74A 0.9600
C74 H74B 0.9600
C74 H74C 0.9600
C75 H75A 0.9600
C75 H75B 0.9600
C75 H75C 0.9600
C76 H76A 0.9600
C76 H76B 0.9600
C76 H76C 0.9600
C78 C79 1.472(10)
C78 H78A 0.9600
C78 H78B 0.9600
C78 H78C 0.9600
C79 O1 1.216(9)
C79 O2 1.316(9)
C80 O2 1.438(10)
C80 C81 1.475(13)
C80 H80A 0.9700
C80 H80B 0.9700
C81 H81A 0.9600
C81 H81B 0.9600
C81 H81C 0.9600
C82 C83 1.474(15)
C82 H82A 0.9600
C82 H82B 0.9600
C82 H82C 0.9600
C83 O3 1.234(13)
C83 O4 1.253(11)
C84 C85 1.437(13)
C84 O4 1.468(10)
C84 H84A 0.9700
C84 H84B 0.9700
C85 H85A 0.9600
C85 H85B 0.9600
C85 H85C 0.9600
B1 F1 1.368(7)
B1 F2 1.394(7)
B1 N2 1.537(7)
B1 N1 1.544(7)
B2 F4 1.365(8)
B2 F3 1.385(8)
B2 N5 1.544(8)
B2 N6 1.553(7)
N3 Ag1 2.155(5)
N4 Ag2 2.100(6)
N7 Ag1 2.194(5)
N8 Ag2 2.132(6)
O1 Ag1 2.444(5)
O3 Ag2 2.320(7)
F5 As1 1.704(5)
F6 As1 1.724(5)
F7 As1 1.687(5)
F8 As1 1.684(6)
F9 As1 1.735(5)
F10 As1 1.701(5)
F11 As2 1.675(9)
F12 As2 1.652(7)
F13 As2 1.663(6)
F14 As2 1.690(6)
F15 As2 1.677(6)
F16 As2 1.678(6)
C77 Cl3 1.707(12)
C77 Cl1 1.712(10)
C77 Cl2 1.731(11)
C77 H77 0.9800
